data_7230363
loop_
_publ_author_name
'Zhao, Li-Ming'
'Zhang, Wen-Ting'
'Song, Kai-Yue'
'Wu, Qi-Qi'
'Li, Yi'
'Li, Hao-Hong'
'Chen, Zhi-Rong'

_publ_section_title
;
 Lead-carboxylate/polyiodide hybrids constructed from halogen bonding and
 asymmetric viologen: structures, visible-light-driven photocatalytic
 properties and enhanced photocurrent responses
;
_journal_issue 16
_journal_name_full CrystEngComm
_journal_page_first 2245
_journal_paper_doi 10.1039/C8CE00120K
_journal_volume 20
_journal_year 2018
_chemical_formula_moiety 'C18 H14 I6 N2 O2 Pb'
_chemical_formula_sum 'C18 H14 I6 N2 O2 Pb'
_chemical_formula_weight 1258.91
_space_group_crystal_system monoclinic
_space_group_IT_number 14
_space_group_name_Hall '-P 2ybc'
_space_group_name_H-M_alt 'P 1 21/c 1'
_symmetry_space_group_name_Hall '-P 2ybc'
_symmetry_space_group_name_H-M 'P 1 21/c 1'
_atom_sites_solution_hydrogens geom
_atom_sites_solution_primary direct
_atom_sites_solution_secondary difmap
_audit_creation_method SHELXL-97
_audit_update_record
;
2016-08-25 deposited with the CCDC.
2018-03-26 downloaded from the CCDC.
;
_cell_angle_alpha 90.00
_cell_angle_beta 106.89(3)
_cell_angle_gamma 90.00
_cell_formula_units_Z 4
_cell_length_a 12.749(3)
_cell_length_b 26.186(5)
_cell_length_c 8.2336(16)
_cell_measurement_reflns_used 25
_cell_measurement_temperature 293(2)
_cell_measurement_theta_max 27.48
_cell_measurement_theta_min 3.02
_cell_volume 2630.2(10)
_computing_structure_refinement 'SHELXL-97 (Sheldrick, 1997)'
_computing_structure_solution 'SHELXS-97 (Sheldrick, 1990)'
_diffrn_ambient_temperature 293(2)
_diffrn_measured_fraction_theta_full 0.991
_diffrn_measured_fraction_theta_max 0.991
_diffrn_measurement_device_type 'Bruker P4'
_diffrn_measurement_method '\w scans'
_diffrn_radiation_monochromator graphite
_diffrn_radiation_source 'fine-focus sealed tube'
_diffrn_radiation_type MoK\a
_diffrn_radiation_wavelength 0.71073
_diffrn_reflns_av_R_equivalents 0.0515
_diffrn_reflns_av_sigmaI/netI 0.0440
_diffrn_reflns_limit_h_max 16
_diffrn_reflns_limit_h_min -16
_diffrn_reflns_limit_k_max 33
_diffrn_reflns_limit_k_min -34
_diffrn_reflns_limit_l_max 10
_diffrn_reflns_limit_l_min -10
_diffrn_reflns_number 24525
_diffrn_reflns_theta_full 27.48
_diffrn_reflns_theta_max 27.48
_diffrn_reflns_theta_min 3.02
_exptl_absorpt_coefficient_mu 13.474
_exptl_absorpt_correction_T_max 0.068
_exptl_absorpt_correction_T_min 0.002
_exptl_absorpt_correction_type psi-scan
_exptl_crystal_colour black
_exptl_crystal_density_diffrn 3.174
_exptl_crystal_density_method 'not measured'
_exptl_crystal_description block
_exptl_crystal_F_000 2208.0
_exptl_crystal_size_max 0.5
_exptl_crystal_size_mid 0.4
_exptl_crystal_size_min 0.2
_refine_diff_density_max 1.141
_refine_diff_density_min -0.870
_refine_diff_density_rms 0.210
_refine_ls_extinction_method none
_refine_ls_goodness_of_fit_ref 1.063
_refine_ls_hydrogen_treatment mixed
_refine_ls_matrix_type full
_refine_ls_number_parameters 262
_refine_ls_number_reflns 5978
_refine_ls_number_restraints 0
_refine_ls_restrained_S_all 1.063
_refine_ls_R_factor_all 0.0482
_refine_ls_R_factor_gt 0.0359
_refine_ls_shift/su_max 0.001
_refine_ls_shift/su_mean 0.000
_refine_ls_structure_factor_coef Fsqd
_refine_ls_weighting_details 'calc w=1/[\s^2^(Fo^2^)+(0.0314P)^2^+4.3018P] where P=(Fo^2^+2Fc^2^)/3'
_refine_ls_weighting_scheme calc
_refine_ls_wR_factor_gt 0.0716
_refine_ls_wR_factor_ref 0.0760
_reflns_number_gt 4916
_reflns_number_total 6033
_reflns_threshold_expression >2sigma(I)
_cod_data_source_file c8ce00120k2.cif
_cod_data_source_block p2(1)-c
_cod_depositor_comments 'Adding full bibliography for 7230363--7230364.cif.'
_cod_database_code 7230363

loop_
_symmetry_equiv_pos_as_xyz
'x, y, z'
'-x, y+1/2, -z+1/2'
'-x, -y, -z'
'x, -y-1/2, z-1/2'

loop_
_atom_site_label
_atom_site_type_symbol
_atom_site_fract_x
_atom_site_fract_y
_atom_site_fract_z
_atom_site_U_iso_or_equiv
_atom_site_adp_type
_atom_site_occupancy
_atom_site_symmetry_multiplicity
_atom_site_calc_flag
_atom_site_refinement_flags
Pb1 Pb 0.39134(2) 0.721162(9) 0.48061(3) 0.02516(7) Uani 1 1 d .
I2 I 0.42157(4) 0.658797(17) 0.82674(6) 0.03343(12) Uani 1 1 d .
I4 I 0.36683(4) 0.542202(18) 0.78317(6) 0.03758(12) Uani 1 1 d .
I5 I 0.10038(4) 0.63800(2) 0.87371(6) 0.03812(12) Uani 1 1 d .
I6 I 0.01989(5) 0.55598(2) 0.64352(8) 0.05654(17) Uani 1 1 d .
N5 N 0.3353(5) 0.6296(2) 0.3719(8) 0.0326(14) Uani 1 1 d .
N7 N 0.2106(5) 0.3783(2) 0.0868(7) 0.0273(13) Uani 1 1 d .
C2AA C 0.2552(6) 0.4771(2) 0.1935(9) 0.0280(15) Uani 1 1 d .
C0AA C 0.2387(6) 0.6087(3) 0.3673(9) 0.0325(16) Uani 1 1 d .
H0AA H 0.1894 0.6282 0.4049 0.039 Uiso 1 1 calc R
C1AA C 0.2797(6) 0.5308(2) 0.2544(9) 0.0301(15) Uani 1 1 d .
C17 C 0.2080(6) 0.5598(3) 0.3100(9) 0.0336(16) Uani 1 1 d .
H17 H 0.1399 0.5469 0.3093 0.040 Uiso 1 1 calc R
C18 C 0.3251(7) 0.4382(3) 0.2644(10) 0.0395(18) Uani 1 1 d .
H18 H 0.3891 0.4453 0.3503 0.047 Uiso 1 1 calc R
C19 C 0.1610(6) 0.4654(3) 0.0655(9) 0.0340(16) Uani 1 1 d .
H19 H 0.1112 0.4909 0.0160 0.041 Uiso 1 1 calc R
C20 C 0.1418(6) 0.4156(3) 0.0124(9) 0.0327(16) Uani 1 1 d .
H20 H 0.0800 0.4078 -0.0767 0.039 Uiso 1 1 calc R
C13 C 0.3017(6) 0.3886(3) 0.2098(10) 0.0359(17) Uani 1 1 d .
H13 H 0.3496 0.3624 0.2590 0.043 Uiso 1 1 calc R
C14 C 0.3799(7) 0.5513(3) 0.2586(11) 0.045(2) Uani 1 1 d .
H14 H 0.4304 0.5323 0.2219 0.054 Uiso 1 1 calc R
C16 C 0.4042(7) 0.6006(3) 0.3184(12) 0.053(2) Uani 1 1 d .
H16 H 0.4722 0.6141 0.3214 0.063 Uiso 1 1 calc R
C12 C 0.1858(6) 0.3241(2) 0.0300(9) 0.0331(17) Uani 1 1 d .
H12A H 0.1122 0.3155 0.0320 0.040 Uiso 1 1 calc R
H12B H 0.2365 0.3015 0.1081 0.040 Uiso 1 1 calc R
C3AA C 0.1950(6) 0.3161(2) -0.1475(9) 0.0272(15) Uani 1 1 d .
C11 C 0.1010(6) 0.3147(3) -0.2847(10) 0.0359(17) Uani 1 1 d .
H11 H 0.0325 0.3178 -0.2668 0.043 Uiso 1 1 calc R
C4AA C 0.2959(5) 0.3093(2) -0.1772(8) 0.0225(13) Uani 1 1 d .
H4AA H 0.3594 0.3085 -0.0861 0.027 Uiso 1 1 calc R
C6 C 0.3033(5) 0.3036(2) -0.3404(8) 0.0182(12) Uani 1 1 d .
C8 C 0.2083(6) 0.3044(2) -0.4745(9) 0.0279(14) Uani 1 1 d .
H8 H 0.2125 0.3021 -0.5851 0.033 Uiso 1 1 calc R
C9 C 0.1086(6) 0.3087(3) -0.4461(10) 0.0365(17) Uani 1 1 d .
H9 H 0.0452 0.3076 -0.5372 0.044 Uiso 1 1 calc R
I1 I 0.17057(4) 0.729770(19) 1.10669(6) 0.03525(12) Uani 1 1 d .
I0AA I 0.31292(6) 0.44009(2) 0.73097(9) 0.05890(19) Uani 1 1 d .
O3 O 0.5818(4) 0.6959(2) 0.5196(6) 0.0339(12) Uani 1 1 d .
O4 O 0.5045(4) 0.78457(18) 0.7519(6) 0.0320(11) Uani 1 1 d .
C5 C 0.5861(5) 0.7030(2) 0.3694(8) 0.0225(13) Uani 1 1 d .

loop_
_atom_site_aniso_label
_atom_site_aniso_U_11
_atom_site_aniso_U_22
_atom_site_aniso_U_33
_atom_site_aniso_U_23
_atom_site_aniso_U_13
_atom_site_aniso_U_12
Pb1 0.02548(14) 0.02455(13) 0.02763(14) -0.00072(10) 0.01114(11) 0.00240(10)
I2 0.0440(3) 0.0244(2) 0.0309(2) 0.00064(18) 0.0094(2) -0.00178(19)
I4 0.0412(3) 0.0315(2) 0.0404(3) 0.0013(2) 0.0125(2) -0.0008(2)
I5 0.0288(3) 0.0491(3) 0.0365(3) 0.0030(2) 0.0096(2) -0.0014(2)
I6 0.0569(4) 0.0576(4) 0.0576(4) -0.0162(3) 0.0206(3) -0.0119(3)
N5 0.043(4) 0.022(3) 0.033(3) -0.006(2) 0.011(3) -0.002(3)
N7 0.035(3) 0.019(3) 0.035(3) -0.001(2) 0.022(3) 0.000(2)
C2AA 0.030(4) 0.023(3) 0.030(4) -0.008(3) 0.009(3) -0.001(3)
C0AA 0.033(4) 0.027(3) 0.041(4) 0.000(3) 0.016(4) 0.005(3)
C1AA 0.037(4) 0.022(3) 0.030(4) -0.001(3) 0.007(3) 0.002(3)
C17 0.035(4) 0.026(3) 0.042(4) -0.003(3) 0.015(4) -0.003(3)
C18 0.045(5) 0.029(4) 0.038(4) -0.007(3) 0.002(4) 0.000(3)
C19 0.040(4) 0.024(3) 0.040(4) -0.003(3) 0.015(4) 0.004(3)
C20 0.028(4) 0.028(3) 0.039(4) -0.006(3) 0.004(3) 0.002(3)
C13 0.037(4) 0.026(3) 0.043(4) 0.006(3) 0.010(4) 0.007(3)
C14 0.047(5) 0.032(4) 0.066(6) -0.019(4) 0.032(5) -0.008(3)
C16 0.045(5) 0.043(5) 0.072(6) -0.015(4) 0.019(5) -0.011(4)
C12 0.046(4) 0.016(3) 0.045(4) -0.002(3) 0.026(4) -0.008(3)
C3AA 0.035(4) 0.014(3) 0.039(4) -0.002(3) 0.022(4) -0.001(3)
C11 0.022(4) 0.039(4) 0.051(5) 0.000(4) 0.018(4) 0.004(3)
C4AA 0.023(3) 0.011(3) 0.031(3) -0.003(2) 0.005(3) 0.002(2)
C6 0.018(3) 0.009(2) 0.028(3) 0.002(2) 0.007(3) -0.001(2)
C8 0.028(4) 0.026(3) 0.029(4) 0.000(3) 0.006(3) -0.001(3)
C9 0.019(3) 0.041(4) 0.043(4) -0.005(3) -0.001(3) -0.003(3)
I1 0.0288(2) 0.0449(3) 0.0310(2) -0.0010(2) 0.0070(2) -0.0014(2)
I0AA 0.0705(4) 0.0344(3) 0.0879(5) -0.0130(3) 0.0482(4) -0.0163(3)
O3 0.031(3) 0.048(3) 0.025(3) 0.005(2) 0.013(2) 0.008(2)
O4 0.024(3) 0.041(3) 0.030(3) 0.000(2) 0.007(2) 0.000(2)
C5 0.021(3) 0.018(3) 0.029(4) -0.001(3) 0.010(3) 0.001(2)

loop_
_atom_type_symbol
_atom_type_description
_atom_type_scat_dispersion_real
_atom_type_scat_dispersion_imag
_atom_type_scat_source
C C 0.0033 0.0016 'International Tables Vol C Tables 4.2.6.8 and 6.1.1.4'
H H 0.0000 0.0000 'International Tables Vol C Tables 4.2.6.8 and 6.1.1.4'
I I -0.4742 1.8119 'International Tables Vol C Tables 4.2.6.8 and 6.1.1.4'
N N 0.0061 0.0033 'International Tables Vol C Tables 4.2.6.8 and 6.1.1.4'
O O 0.0106 0.0060 'International Tables Vol C Tables 4.2.6.8 and 6.1.1.4'
Pb Pb -3.3944 10.1111 'International Tables Vol C Tables 4.2.6.8 and 6.1.1.4'

loop_
_geom_angle_atom_site_label_1
_geom_angle_atom_site_label_2
_geom_angle_atom_site_label_3
_geom_angle
_geom_angle_site_symmetry_1
_geom_angle_site_symmetry_3
O3 Pb1 N5 87.66(19) . .
O3 Pb1 O4 50.39(15) . 4_575
N5 Pb1 O4 81.75(17) . 4_575
O3 Pb1 I2 83.54(11) . .
N5 Pb1 I2 77.61(13) . .
O4 Pb1 I2 130.02(11) 4_575 .
I4 I2 Pb1 115.43(2) . .
I0AA I4 I2 177.58(3) . .
I6 I5 I1 175.74(3) . .
C16 N5 C0AA 116.6(6) . .
C16 N5 Pb1 120.2(5) . .
C0AA N5 Pb1 123.3(4) . .
C13 N7 C20 120.7(6) . .
C13 N7 C12 119.3(6) . .
C20 N7 C12 119.9(6) . .
C18 C2AA C19 118.3(6) . .
C18 C2AA C1AA 120.7(7) . .
C19 C2AA C1AA 121.0(6) . .
N5 C0AA C17 123.8(6) . .
C17 C1AA C14 118.7(7) . .
C17 C1AA C2AA 122.8(6) . .
C14 C1AA C2AA 118.5(6) . .
C1AA C17 C0AA 118.7(7) . .
C2AA C18 C13 120.7(8) . .
C20 C19 C2AA 119.2(7) . .
N7 C20 C19 121.0(7) . .
N7 C13 C18 120.0(7) . .
C1AA C14 C16 118.8(7) . .
N5 C16 C14 123.4(8) . .
N7 C12 C3AA 111.3(5) . .
C4AA C3AA C11 118.6(6) . .
C4AA C3AA C12 121.6(7) . .
C11 C3AA C12 119.8(6) . .
C9 C11 C3AA 120.3(6) . .
C6 C4AA C3AA 120.9(6) . .
C8 C6 C4AA 118.9(6) . .
C8 C6 C5 121.2(6) . 3_665
C4AA C6 C5 119.8(6) . 3_665
C9 C8 C6 120.6(6) . .
C8 C9 C11 120.6(7) . .
C5 O3 Pb1 98.9(4) . .
C5 O4 Pb1 88.1(4) 4_576 4_576
O4 C5 O3 122.3(6) 4_575 .
O4 C5 C6 121.2(6) 4_575 3_665
O3 C5 C6 116.5(6) . 3_665

loop_
_geom_bond_atom_site_label_1
_geom_bond_atom_site_label_2
_geom_bond_distance
_geom_bond_site_symmetry_2
Pb1 O3 2.446(5) .
Pb1 N5 2.585(5) .
Pb1 O4 2.689(5) 4_575
Pb1 I2 3.2092(7) .
I2 I4 3.1292(9) .
I4 I0AA 2.7632(9) .
I5 I6 2.8508(9) .
I5 I1 3.0428(9) .
N5 C16 1.330(10) .
N5 C0AA 1.339(9) .
N7 C13 1.328(10) .
N7 C20 1.338(9) .
N7 C12 1.499(8) .
C2AA C18 1.367(10) .
C2AA C19 1.383(10) .
C2AA C1AA 1.494(9) .
C0AA C17 1.381(9) .
C1AA C17 1.366(9) .
C1AA C14 1.377(10) .
C18 C13 1.378(10) .
C19 C20 1.374(9) .
C14 C16 1.385(11) .
C12 C3AA 1.514(9) .
C3AA C4AA 1.389(9) .
C3AA C11 1.389(10) .
C11 C9 1.370(10) .
C4AA C6 1.382(8) .
C6 C8 1.381(9) .
C6 C5 1.507(8) 3_665
C8 C9 1.362(9) .
O3 C5 1.267(7) .
O4 C5 1.241(8) 4_576
O4 Pb1 2.689(4) 4_576
C5 O4 1.241(8) 4_575
C5 C6 1.507(8) 3_665
